data_1570272
loop_
_publ_author_name
'Orts-Arroyo, Marta'
'Monfort, Joel'
'Moliner, Nicol&#xe1;s'
'Mart&#xed;nez-Lillo, Jos&#xe9;'

_publ_section_title
;
 Enantiomeric Complexes Based on Ruthenium(III) and 2,2'-Biimidazole:
 X-ray Structure and Magnetic Properties.
;
_journal_issue 20
_journal_name_full 'Molecules (Basel, Switzerland)'
_journal_page_first 7213
_journal_paper_doi 10.3390/molecules28207213
_journal_volume 28
_journal_year 2023
_chemical_formula_moiety 'C12 H12 Cl2 N8 Ru, Cl, 4(H2O)'
_chemical_formula_sum 'C12 H12 Cl3 N8 O4 Ru'
_chemical_formula_weight 539.72
_space_group_crystal_system monoclinic
_space_group_IT_number 5
_space_group_name_Hall 'C 2y'
_space_group_name_H-M_alt 'C 1 2 1'
_atom_sites_solution_hydrogens geom
_audit_creation_method SHELXL-2018/1
_cell_angle_alpha 90
_cell_angle_beta 103.281(3)
_cell_angle_gamma 90
_cell_formula_units_Z 2
_cell_length_a 7.1985(6)
_cell_length_b 12.3419(9)
_cell_length_c 11.5711(9)
_cell_measurement_reflns_used 374
_cell_measurement_temperature 120(2)
_cell_measurement_theta_max 29.48
_cell_measurement_theta_min 2.02
_cell_volume 1000.52(14)
_computing_cell_refinement 'Bruker APEX'
_computing_data_collection 'Bruker APEX'
_computing_data_reduction 'Bruker SAINT'
_computing_molecular_graphics DIAMOND
_computing_publication_material DIAMOND
_computing_structure_refinement 'SHELXL-2018/1 (Sheldrick, 2018)'
_computing_structure_solution 'SHELXT 2014/5 (Sheldrick, 2014)'
_diffrn_ambient_temperature 120(2)
_diffrn_measured_fraction_theta_full 0.998
_diffrn_measured_fraction_theta_max 0.999
_diffrn_measurement_device_type 'D8 VENTURE PHOTON II'
_diffrn_measurement_method 'phi and omega scans'
_diffrn_radiation_type MoK\a
_diffrn_radiation_wavelength 0.71073
_diffrn_reflns_av_R_equivalents 0.0597
_diffrn_reflns_av_unetI/netI 0.0532
_diffrn_reflns_Laue_measured_fraction_full 0.998
_diffrn_reflns_Laue_measured_fraction_max 0.999
_diffrn_reflns_limit_h_max 10
_diffrn_reflns_limit_h_min -10
_diffrn_reflns_limit_k_max 18
_diffrn_reflns_limit_k_min -18
_diffrn_reflns_limit_l_max 17
_diffrn_reflns_limit_l_min -16
_diffrn_reflns_number 16086
_diffrn_reflns_point_group_measured_fraction_full 0.999
_diffrn_reflns_point_group_measured_fraction_max 0.999
_diffrn_reflns_theta_full 25.242
_diffrn_reflns_theta_max 31.512
_diffrn_reflns_theta_min 3.301
_exptl_absorpt_coefficient_mu 1.221
_exptl_absorpt_correction_type multi-scan
_exptl_absorpt_process_details SADABS
_exptl_crystal_colour green
_exptl_crystal_density_diffrn 1.792
_exptl_crystal_description plate
_exptl_crystal_F_000 534
_exptl_crystal_size_max 0.297
_exptl_crystal_size_mid 0.209
_exptl_crystal_size_min 0.092
_exptl_transmission_factor_max 0.83
_exptl_transmission_factor_min 0.67
_refine_diff_density_max 1.407
_refine_diff_density_min -1.880
_refine_diff_density_rms 0.162
_refine_ls_abs_structure_details
;
 Flack x determined using 1351 quotients [(I+)-(I-)]/[(I+)+(I-)]
 (Parsons, Flack and Wagner, Acta Cryst. B69 (2013) 249-259).
;
_refine_ls_abs_structure_Flack 0.01(2)
_refine_ls_extinction_coef 0.0021(5)
_refine_ls_extinction_expression Fc^*^=kFc[1+0.001xFc^2^\l^3^/sin(2\q)]^-1/4^
_refine_ls_extinction_method 'SHELXL-2018/1 (Sheldrick 2018)'
_refine_ls_goodness_of_fit_ref 1.126
_refine_ls_hydrogen_treatment constr
_refine_ls_matrix_type full
_refine_ls_number_parameters 130
_refine_ls_number_reflns 3334
_refine_ls_number_restraints 1
_refine_ls_restrained_S_all 1.126
_refine_ls_R_factor_all 0.0516
_refine_ls_R_factor_gt 0.0448
_refine_ls_shift/su_max 0.000
_refine_ls_shift/su_mean 0.000
_refine_ls_structure_factor_coef Fsqd
_refine_ls_weighting_details 'w=1/[\s^2^(Fo^2^)+(0.0022P)^2^+7.4263P] where P=(Fo^2^+2Fc^2^)/3'
_refine_ls_weighting_scheme calc
_refine_ls_wR_factor_gt 0.0859
_refine_ls_wR_factor_ref 0.0899
_reflns_Friedel_coverage 0.922
_reflns_Friedel_fraction_full 1.000
_reflns_Friedel_fraction_max 1.000
_reflns_number_gt 3122
_reflns_number_total 3334
_reflns_threshold_expression 'I > 2\s(I)'
_cod_data_source_file 2286941.cif
_cod_data_source_block Compound_1
_cod_depositor_comments
;
The following automatic conversions were performed:

data item '_exptl_absorpt_correction_type' value 'Multi-Scan' was
changed to 'multi-scan' in accordance with the
/home/data/users/saulius/crontab/automatic-downloads/current/MDPI/lib/dictionaries/cif_core.dic
dictionary named 'cif_core.dic' version 2.4.2 last updated on
2011-04-26.

Automatic conversion script
Id: cif_fix_values 8170 2020-07-09 18:12:32Z antanas 
;
_cod_original_sg_symbol_H-M 'C 2'
_cod_database_code 1570272
_shelx_shelxl_version_number 2018/1
_shelx_space_group_comment
;
The symmetry employed for this shelxl refinement is uniquely defined
by the following loop, which should always be used as a source of
symmetry information in preference to the above space-group names.
They are only intended as comments.
;
_shelx_estimated_absorpt_t_min 0.775
_shelx_estimated_absorpt_t_max 0.884

loop_
_space_group_symop_operation_xyz
'x, y, z'
'-x, y, -z'
'x+1/2, y+1/2, z'
'-x+1/2, y+1/2, -z'

loop_
_atom_site_label
_atom_site_type_symbol
_atom_site_fract_x
_atom_site_fract_y
_atom_site_fract_z
_atom_site_U_iso_or_equiv
_atom_site_adp_type
_atom_site_occupancy
_atom_site_site_symmetry_order
_atom_site_calc_flag
_atom_site_refinement_flags_posn
_atom_site_refinement_flags_adp
_atom_site_refinement_flags_occupancy
_atom_site_disorder_assembly
_atom_site_disorder_group
Ru1 Ru 0.500000 0.52588(3) 0.500000 0.01182(15) Uani 1 2 d S T P . .
C1 C 0.1949(9) 0.3476(5) 0.3789(6) 0.0175(12) Uani 1 1 d . . . . .
H1 H 0.115534 0.345028 0.434049 0.021 Uiso 1 1 calc R U . . .
O1 O 0.000000 0.2081(7) 0.000000 0.066(4) Uani 1 2 d S T P . .
Cl1 Cl 0.6974(2) 0.65771(13) 0.61646(15) 0.0171(4) Uani 1 1 d . . . . .
N1 N 0.3594(8) 0.4090(5) 0.3907(5) 0.0149(11) Uani 1 1 d . . . . .
N2 N 0.6641(7) 0.5148(6) 0.3753(4) 0.0155(10) Uani 1 1 d . . . . .
Cl2 Cl 0.000000 0.79017(19) 0.000000 0.0208(4) Uani 1 2 d S T P . .
C2 C 0.1664(9) 0.2924(6) 0.2760(6) 0.0198(12) Uani 1 1 d . . . . .
H2 H 0.063491 0.244486 0.245509 0.024 Uiso 1 1 calc R U . . .
O2 O 0.000000 0.4341(7) 0.000000 0.044(2) Uani 1 2 d S T P . .
N3 N 0.3133(8) 0.3179(4) 0.2232(5) 0.0176(10) Uani 1 1 d . . . . .
H3 H 0.330066 0.292648 0.155228 0.021 Uiso 1 1 calc R U . . .
C3 C 0.4261(8) 0.3883(5) 0.2947(5) 0.0151(11) Uani 1 1 d . . . . .
O3 O 0.2786(10) 0.5812(5) 0.1136(5) 0.0495(18) Uani 1 1 d . . . . .
N4 N 0.7059(8) 0.4453(4) 0.2079(5) 0.0202(11) Uani 1 1 d . . . . .
H4 H 0.689120 0.405455 0.143242 0.024 Uiso 1 1 calc R U . . .
C4 C 0.5957(9) 0.4455(5) 0.2871(5) 0.0154(11) Uani 1 1 d . . . . .
C5 C 0.8511(8) 0.5195(10) 0.2473(5) 0.0221(12) Uani 1 1 d . . . . .
H5 H 0.949916 0.538091 0.208782 0.026 Uiso 1 1 calc R U . . .
C6 C 0.8254(9) 0.5606(5) 0.3509(6) 0.0184(12) Uani 1 1 d . . . . .
H6 H 0.905344 0.612418 0.398925 0.022 Uiso 1 1 calc R U . . .

loop_
_atom_site_aniso_label
_atom_site_aniso_U_11
_atom_site_aniso_U_22
_atom_site_aniso_U_33
_atom_site_aniso_U_23
_atom_site_aniso_U_13
_atom_site_aniso_U_12
Ru1 0.0118(3) 0.0120(3) 0.0136(3) 0.000 0.0068(2) 0.000
C1 0.015(3) 0.018(3) 0.021(3) 0.002(2) 0.007(2) -0.003(2)
O1 0.119(10) 0.019(4) 0.089(8) 0.000 0.082(8) 0.000
Cl1 0.0157(8) 0.0199(8) 0.0158(8) -0.0011(6) 0.0039(6) 0.0004(6)
N1 0.015(3) 0.016(2) 0.013(2) 0.0002(18) 0.004(2) -0.003(2)
N2 0.015(2) 0.017(3) 0.016(2) 0.002(2) 0.0066(16) 0.000(2)
Cl2 0.0256(11) 0.0226(11) 0.0156(10) 0.000 0.0077(8) 0.000
C2 0.017(3) 0.017(3) 0.025(3) 0.007(3) 0.006(2) -0.002(2)
O2 0.042(5) 0.033(4) 0.048(5) 0.000 -0.011(4) 0.000
N3 0.019(3) 0.018(2) 0.016(2) -0.0008(19) 0.005(2) -0.0016(19)
C3 0.018(3) 0.017(3) 0.011(3) 0.001(2) 0.005(2) -0.002(2)
O3 0.073(5) 0.047(4) 0.026(3) 0.004(3) 0.006(3) -0.033(3)
N4 0.025(3) 0.022(3) 0.018(3) -0.004(2) 0.013(2) -0.002(2)
C4 0.018(3) 0.015(3) 0.015(3) 0.002(2) 0.007(2) 0.000(2)
C5 0.020(3) 0.025(3) 0.025(3) -0.002(4) 0.014(2) 0.000(4)
C6 0.014(3) 0.020(3) 0.022(3) 0.005(2) 0.006(2) -0.001(2)

loop_
_atom_type_symbol
_atom_type_description
_atom_type_scat_dispersion_real
_atom_type_scat_dispersion_imag
_atom_type_scat_source
C C 0.0033 0.0016 'International Tables Vol C Tables 4.2.6.8 and 6.1.1.4'
H H 0.0000 0.0000 'International Tables Vol C Tables 4.2.6.8 and 6.1.1.4'
Cl Cl 0.1484 0.1585 'International Tables Vol C Tables 4.2.6.8 and 6.1.1.4'
N N 0.0061 0.0033 'International Tables Vol C Tables 4.2.6.8 and 6.1.1.4'
O O 0.0106 0.0060 'International Tables Vol C Tables 4.2.6.8 and 6.1.1.4'
Ru Ru -1.2594 0.8363 'International Tables Vol C Tables 4.2.6.8 and 6.1.1.4'

loop_
_geom_angle_atom_site_label_1
_geom_angle_atom_site_label_2
_geom_angle_atom_site_label_3
_geom_angle
_geom_angle_site_symmetry_1
_geom_angle_site_symmetry_3
_geom_angle_publ_flag
N1 Ru1 N1 89.4(3) 2_656 . ?
N1 Ru1 N2 78.5(2) 2_656 2_656 ?
N1 Ru1 N2 96.0(2) . 2_656 ?
N1 Ru1 N2 96.0(2) 2_656 . ?
N1 Ru1 N2 78.5(2) . . ?
N2 Ru1 N2 172.4(4) 2_656 . ?
N1 Ru1 Cl1 89.17(16) 2_656 . ?
N1 Ru1 Cl1 172.67(17) . . ?
N2 Ru1 Cl1 90.73(17) 2_656 . ?
N2 Ru1 Cl1 94.49(17) . . ?
N1 Ru1 Cl1 172.67(17) 2_656 2_656 ?
N1 Ru1 Cl1 89.17(16) . 2_656 ?
N2 Ru1 Cl1 94.49(17) 2_656 2_656 ?
N2 Ru1 Cl1 90.73(17) . 2_656 ?
Cl1 Ru1 Cl1 93.16(8) . 2_656 ?
C2 C1 N1 108.5(6) . . ?
C2 C1 H1 125.7 . . ?
N1 C1 H1 125.7 . . ?
C3 N1 C1 106.0(5) . . ?
C3 N1 Ru1 115.6(4) . . ?
C1 N1 Ru1 138.0(5) . . ?
C4 N2 C6 106.7(5) . . ?
C4 N2 Ru1 113.9(4) . . ?
C6 N2 Ru1 139.4(5) . . ?
C1 C2 N3 107.5(6) . . ?
C1 C2 H2 126.3 . . ?
N3 C2 H2 126.3 . . ?
C3 N3 C2 107.1(5) . . ?
C3 N3 H3 126.5 . . ?
C2 N3 H3 126.5 . . ?
N1 C3 N3 110.9(5) . . ?
N1 C3 C4 115.6(5) . . ?
N3 C3 C4 133.5(5) . . ?
C4 N4 C5 107.1(5) . . ?
C4 N4 H4 126.5 . . ?
C5 N4 H4 126.5 . . ?
N2 C4 N4 110.5(5) . . ?
N2 C4 C3 116.0(5) . . ?
N4 C4 C3 133.4(6) . . ?
C6 C5 N4 107.0(5) . . ?
C6 C5 H5 126.5 . . ?
N4 C5 H5 126.5 . . ?
C5 C6 N2 108.7(6) . . ?
C5 C6 H6 125.6 . . ?
N2 C6 H6 125.6 . . ?

loop_
_geom_bond_atom_site_label_1
_geom_bond_atom_site_label_2
_geom_bond_distance
_geom_bond_site_symmetry_2
_geom_bond_publ_flag
Ru1 N1 2.029(6) 2_656 ?
Ru1 N1 2.029(6) . ?
Ru1 N2 2.069(4) 2_656 ?
Ru1 N2 2.069(4) . ?
Ru1 Cl1 2.3672(17) . ?
Ru1 Cl1 2.3672(17) 2_656 ?
C1 C2 1.346(9) . ?
C1 N1 1.386(8) . ?
C1 H1 0.9500 . ?
N1 C3 1.332(8) . ?
N2 C4 1.335(8) . ?
N2 C6 1.377(7) . ?
C2 N3 1.374(8) . ?
C2 H2 0.9500 . ?
N3 C3 1.338(8) . ?
N3 H3 0.8800 . ?
C3 C4 1.431(8) . ?
N4 C4 1.343(7) . ?
N4 C5 1.386(10) . ?
N4 H4 0.8800 . ?
C5 C6 1.353(9) . ?
C5 H5 0.9500 . ?
C6 H6 0.9500 . ?
